data_7103900
loop_
_publ_author_name
'Hausmann, Julia'
'Jameson, Geoffrey B.'
'Brooker, Sally'

_publ_section_title
;
 Control of molecular architecture by the degree of deprotonation:
 self-assembled di- and tetranuclear copper(II) complexes of
 N,N'-bis(2-pyridylmethyl)pyrazine-2,3-dicarboxamide
;
_journal_coden_ASTM CHCOFS
_journal_issue 24
_journal_name_full
;
 Chemical Communications (Cambridge, United Kingdom)
;
_journal_page_first 2992
_journal_page_last 2993
_journal_paper_doi 10.1039/b308263f
_journal_year 2003
_chemical_formula_sum 'C20 H19 B2 Cu F8 N7 O2'
_chemical_formula_weight 626.58
_space_group_IT_number 2
_symmetry_cell_setting triclinic
_symmetry_space_group_name_Hall '-P 1'
_symmetry_space_group_name_H-M 'P -1'
_atom_sites_solution_hydrogens geom
_atom_sites_solution_primary direct
_atom_sites_solution_secondary difmap
_audit_creation_method SHELXL-97
_cell_angle_alpha 87.8400(10)
_cell_angle_beta 74.2720(10)
_cell_angle_gamma 72.5870(10)
_cell_formula_units_Z 2
_cell_length_a 10.5129(3)
_cell_length_b 10.7093(3)
_cell_length_c 11.9977(3)
_cell_measurement_temperature 150(2)
_cell_volume 1239.22(6)
_computing_structure_refinement 'SHELXL-97 (Sheldrick, 1997)'
_computing_structure_solution 'SHELXS-97 (Sheldrick, 1990)'
_diffrn_ambient_temperature 150(2)
_diffrn_measured_fraction_theta_full 0.984
_diffrn_measured_fraction_theta_max 0.984
_diffrn_measurement_device_type 'Bruker SMART area detector'
_diffrn_radiation_monochromator graphite
_diffrn_radiation_source 'fine-focus sealed tube'
_diffrn_radiation_type MoK\a
_diffrn_radiation_wavelength 0.71073
_diffrn_reflns_av_R_equivalents 0.0201
_diffrn_reflns_av_sigmaI/netI 0.0270
_diffrn_reflns_limit_h_max 12
_diffrn_reflns_limit_h_min -12
_diffrn_reflns_limit_k_max 12
_diffrn_reflns_limit_k_min -12
_diffrn_reflns_limit_l_max 14
_diffrn_reflns_limit_l_min -14
_diffrn_reflns_number 11056
_diffrn_reflns_theta_full 25.40
_diffrn_reflns_theta_max 25.40
_diffrn_reflns_theta_min 1.77
_exptl_absorpt_coefficient_mu 0.976
_exptl_absorpt_correction_T_max 0.9807
_exptl_absorpt_correction_T_min 0.6961
_exptl_absorpt_correction_type Semi-empirical(SADABS)
_exptl_crystal_colour blue
_exptl_crystal_density_diffrn 1.679
_exptl_crystal_density_method 'not measured'
_exptl_crystal_description plate
_exptl_crystal_F_000 630
_exptl_crystal_size_max 0.40
_exptl_crystal_size_mid 0.35
_exptl_crystal_size_min 0.02
_refine_diff_density_max 0.626
_refine_diff_density_min -0.354
_refine_diff_density_rms 0.050
_refine_ls_extinction_method none
_refine_ls_goodness_of_fit_ref 1.027
_refine_ls_hydrogen_treatment mixed
_refine_ls_matrix_type full
_refine_ls_number_parameters 370
_refine_ls_number_reflns 4480
_refine_ls_number_restraints 0
_refine_ls_restrained_S_all 1.027
_refine_ls_R_factor_all 0.0319
_refine_ls_R_factor_gt 0.0272
_refine_ls_shift/su_max 0.001
_refine_ls_shift/su_mean 0.000
_refine_ls_structure_factor_coef Fsqd
_refine_ls_weighting_details 'calc w=1/[\s^2^(Fo^2^)+(0.0366P)^2^+0.6846P] where P=(Fo^2^+2Fc^2^)/3'
_refine_ls_weighting_scheme calc
_refine_ls_wR_factor_gt 0.0707
_refine_ls_wR_factor_ref 0.0731
_reflns_number_gt 4023
_reflns_number_total 4480
_reflns_threshold_expression >2sigma(I)
_cod_data_source_file b308263f.txt
_cod_data_source_block cuh2l
_cod_depositor_comments
;
The following automatic conversions were performed:
'_symmetry_cell_setting' value 'Triclinic' changed to 'triclinic'
according to '/home/saulius/struct/CIF-dictionaries/cif_core.dic'
dictionary named 'cif_core.dic' version 2.4.1 from 2010-06-29.

Automatic conversion script
Id: cif_fix_enum 1527 2010-12-29 10:47:43Z saulius 
;
_cod_original_sg_symbol_H-M P-1
_cod_database_code 7103900

loop_
_symmetry_equiv_pos_as_xyz
'x, y, z'
'-x, -y, -z'

loop_
_atom_site_label
_atom_site_type_symbol
_atom_site_fract_x
_atom_site_fract_y
_atom_site_fract_z
_atom_site_U_iso_or_equiv
_atom_site_adp_type
_atom_site_occupancy
_atom_site_symmetry_multiplicity
_atom_site_calc_flag
_atom_site_refinement_flags
_atom_site_disorder_assembly
_atom_site_disorder_group
Cu1 Cu 0.70659(2) 0.93345(2) 0.601054(19) 0.02092(8) Uani 1 1 d . . .
C1 C 0.8267(2) 1.07682(19) 0.74346(16) 0.0236(4) Uani 1 1 d . . .
H1 H 0.7921 1.0326 0.8095 0.028 Uiso 1 1 calc R . .
C2 C 0.9058(2) 1.15938(19) 0.75173(17) 0.0253(4) Uani 1 1 d . . .
H2 H 0.9244 1.1690 0.8236 0.030 Uiso 1 1 calc R . .
C3 C 0.92541(18) 1.20857(18) 0.56181(16) 0.0201(4) Uani 1 1 d . . .
C4 C 0.84927(18) 1.12575(17) 0.55078(16) 0.0192(4) Uani 1 1 d . . .
N1 N 0.79973(16) 1.06010(15) 0.64368(13) 0.0207(3) Uani 1 1 d . . .
N4 N 0.95562(17) 1.22475(16) 0.66207(14) 0.0241(3) Uani 1 1 d . . .
C5 C 0.81976(19) 1.09564(18) 0.43969(16) 0.0197(4) Uani 1 1 d . . .
C6 C 0.7131(2) 0.96547(19) 0.35777(16) 0.0229(4) Uani 1 1 d . . .
H6A H 0.7983 0.9254 0.2952 0.027 Uiso 1 1 calc R . .
H6B H 0.6529 1.0397 0.3263 0.027 Uiso 1 1 calc R . .
C7 C 0.63798(19) 0.86506(19) 0.40150(17) 0.0232(4) Uani 1 1 d . . .
C8 C 0.5877(2) 0.8038(2) 0.32959(19) 0.0305(5) Uani 1 1 d . . .
H8 H 0.5978 0.8259 0.2509 0.037 Uiso 1 1 calc R . .
C9 C 0.5229(2) 0.7104(2) 0.3743(2) 0.0366(5) Uani 1 1 d . . .
H9 H 0.4881 0.6677 0.3267 0.044 Uiso 1 1 calc R . .
C10 C 0.5096(2) 0.6800(2) 0.4900(2) 0.0350(5) Uani 1 1 d . . .
H10 H 0.4658 0.6161 0.5223 0.042 Uiso 1 1 calc R . .
C11 C 0.5608(2) 0.74381(19) 0.55698(19) 0.0294(5) Uani 1 1 d . . .
H11 H 0.5517 0.7227 0.6358 0.035 Uiso 1 1 calc R . .
N2 N 0.74815(16) 1.01141(15) 0.45483(13) 0.0218(3) Uani 1 1 d . . .
O1 O 0.86566(15) 1.14482(14) 0.34669(12) 0.0287(3) Uani 1 1 d . . .
N3 N 0.62363(16) 0.83575(15) 0.51407(14) 0.0237(3) Uani 1 1 d . . .
C15 C 0.98504(19) 1.28361(18) 0.46141(16) 0.0216(4) Uani 1 1 d . . .
C16 C 0.9407(2) 1.4814(2) 0.35047(19) 0.0297(5) Uani 1 1 d . . .
H16A H 1.0431 1.4585 0.3271 0.036 Uiso 1 1 calc R . .
H16B H 0.9033 1.5740 0.3800 0.036 Uiso 1 1 calc R . .
C17 C 0.8922(2) 1.4684(2) 0.24503(18) 0.0274(4) Uani 1 1 d . . .
C18 C 0.8729(2) 1.5670(2) 0.16758(19) 0.0346(5) Uani 1 1 d . . .
H18 H 0.8887 1.6475 0.1802 0.041 Uiso 1 1 calc R . .
C19 C 0.8302(2) 1.5477(2) 0.0712(2) 0.0404(6) Uani 1 1 d . . .
H19 H 0.8169 1.6153 0.0181 0.049 Uiso 1 1 calc R . .
C20 C 0.8070(2) 1.4307(2) 0.0519(2) 0.0397(5) Uani 1 1 d . . .
H20 H 0.7768 1.4175 -0.0133 0.048 Uiso 1 1 calc R . .
C21 C 0.8289(2) 1.3337(2) 0.12981(19) 0.0353(5) Uani 1 1 d . . .
H21 H 0.8157 1.2518 0.1178 0.042 Uiso 1 1 calc R . .
N5 N 0.89845(18) 1.39848(16) 0.44398(15) 0.0243(4) Uani 1 1 d . . .
H5 H 0.826(2) 1.425(2) 0.491(2) 0.022(6) Uiso 1 1 d . . .
N6 N 0.86900(17) 1.35548(18) 0.22294(16) 0.0282(4) Uani 1 1 d . . .
H6 H 0.877(2) 1.294(2) 0.268(2) 0.036(7) Uiso 1 1 d . . .
O2 O 1.10640(14) 1.24226(14) 0.40252(13) 0.0291(3) Uani 1 1 d . . .
N50 N 0.62031(17) 0.88794(16) 0.75905(15) 0.0258(4) Uani 1 1 d . . .
C50 C 0.5735(2) 0.85035(19) 0.84646(17) 0.0239(4) Uani 1 1 d . . .
C51 C 0.5130(2) 0.8021(2) 0.95727(18) 0.0309(5) Uani 1 1 d . . .
H51A H 0.4131 0.8210 0.9688 0.037 Uiso 1 1 calc R . .
H51B H 0.5296 0.8456 1.0200 0.037 Uiso 1 1 calc R . .
H51C H 0.5558 0.7073 0.9574 0.037 Uiso 1 1 calc R . .
B1 B 0.6313(2) 1.4869(2) 0.7705(2) 0.0287(5) Uani 1 1 d . . .
F11 F 0.67746(13) 1.45590(13) 0.64928(11) 0.0392(3) Uani 1 1 d . . .
F12 F 0.50424(13) 1.58325(13) 0.79294(12) 0.0414(3) Uani 1 1 d . . .
F13 F 0.61858(16) 1.37503(14) 0.82760(13) 0.0494(4) Uani 1 1 d . . .
F14 F 0.72737(14) 1.53264(15) 0.80291(13) 0.0492(4) Uani 1 1 d . . .
B2 B 1.1819(2) 1.0885(2) -0.0244(2) 0.0286(5) Uani 1 1 d . . .
F21 F 1.09424(14) 1.15924(13) -0.08817(12) 0.0404(3) Uani 1 1 d . . .
F22 F 1.17097(15) 0.96309(13) -0.00658(13) 0.0439(3) Uani 1 1 d . . .
F23 F 1.31848(15) 1.07791(16) -0.08687(14) 0.0550(4) Uani 1 1 d . . .
F24 F 1.15469(17) 1.15637(15) 0.08004(12) 0.0534(4) Uani 1 1 d . . .

loop_
_atom_site_aniso_label
_atom_site_aniso_U_11
_atom_site_aniso_U_22
_atom_site_aniso_U_33
_atom_site_aniso_U_23
_atom_site_aniso_U_13
_atom_site_aniso_U_12
Cu1 0.02432(13) 0.02272(13) 0.01799(13) 0.00421(9) -0.00569(9) -0.01084(9)
C1 0.0274(10) 0.0255(10) 0.0183(9) 0.0055(8) -0.0077(8) -0.0077(8)
C2 0.0283(10) 0.0281(10) 0.0207(10) 0.0020(8) -0.0094(8) -0.0077(8)
C3 0.0196(9) 0.0190(9) 0.0200(9) 0.0017(7) -0.0056(7) -0.0035(7)
C4 0.0201(9) 0.0185(9) 0.0182(9) 0.0026(7) -0.0052(7) -0.0049(7)
N1 0.0226(8) 0.0206(8) 0.0191(8) 0.0034(6) -0.0060(6) -0.0068(6)
N4 0.0265(8) 0.0243(8) 0.0235(8) 0.0027(7) -0.0095(7) -0.0084(7)
C5 0.0214(9) 0.0197(9) 0.0177(9) 0.0017(7) -0.0055(7) -0.0055(7)
C6 0.0248(9) 0.0269(10) 0.0188(9) 0.0016(8) -0.0080(8) -0.0087(8)
C7 0.0210(9) 0.0221(9) 0.0244(10) -0.0013(8) -0.0065(8) -0.0030(8)
C8 0.0311(11) 0.0298(11) 0.0323(11) -0.0040(9) -0.0114(9) -0.0084(9)
C9 0.0378(12) 0.0301(11) 0.0479(14) -0.0055(10) -0.0168(11) -0.0135(10)
C10 0.0363(12) 0.0236(10) 0.0486(14) 0.0026(10) -0.0120(10) -0.0138(9)
C11 0.0308(11) 0.0216(10) 0.0355(12) 0.0041(9) -0.0078(9) -0.0090(8)
N2 0.0257(8) 0.0243(8) 0.0181(8) 0.0025(6) -0.0072(7) -0.0107(7)
O1 0.0422(8) 0.0308(8) 0.0182(7) 0.0058(6) -0.0075(6) -0.0198(7)
N3 0.0241(8) 0.0210(8) 0.0262(9) 0.0009(7) -0.0072(7) -0.0069(7)
C15 0.0246(10) 0.0243(10) 0.0207(9) 0.0014(8) -0.0085(8) -0.0124(8)
C16 0.0312(11) 0.0242(10) 0.0339(12) 0.0101(9) -0.0075(9) -0.0108(9)
C17 0.0207(9) 0.0257(10) 0.0298(11) 0.0066(8) -0.0005(8) -0.0044(8)
C18 0.0325(11) 0.0271(11) 0.0337(12) 0.0100(9) -0.0001(9) -0.0028(9)
C19 0.0368(12) 0.0395(13) 0.0325(12) 0.0167(10) -0.0038(10) -0.0001(10)
C20 0.0360(12) 0.0509(14) 0.0276(12) 0.0112(10) -0.0089(10) -0.0075(11)
C21 0.0356(12) 0.0422(13) 0.0293(12) 0.0065(10) -0.0088(9) -0.0138(10)
N5 0.0238(9) 0.0227(9) 0.0243(9) 0.0051(7) -0.0036(8) -0.0070(7)
N6 0.0281(9) 0.0290(9) 0.0268(9) 0.0111(8) -0.0068(7) -0.0092(7)
O2 0.0234(7) 0.0286(7) 0.0311(8) 0.0083(6) -0.0026(6) -0.0069(6)
N50 0.0251(8) 0.0283(9) 0.0249(9) 0.0036(7) -0.0057(7) -0.0107(7)
C50 0.0242(9) 0.0243(10) 0.0241(11) 0.0001(8) -0.0070(8) -0.0081(8)
C51 0.0371(11) 0.0325(11) 0.0224(10) 0.0058(9) -0.0051(9) -0.0129(9)
B1 0.0304(12) 0.0291(12) 0.0271(12) 0.0017(10) -0.0059(10) -0.0113(10)
F11 0.0404(7) 0.0432(8) 0.0276(7) -0.0006(6) -0.0015(5) -0.0100(6)
F12 0.0309(7) 0.0438(8) 0.0384(7) 0.0003(6) -0.0005(6) -0.0030(6)
F13 0.0657(10) 0.0389(8) 0.0442(8) 0.0159(6) -0.0124(7) -0.0208(7)
F14 0.0413(8) 0.0573(9) 0.0559(9) -0.0065(7) -0.0149(7) -0.0223(7)
B2 0.0334(12) 0.0308(12) 0.0254(12) 0.0077(10) -0.0130(10) -0.0117(10)
F21 0.0504(8) 0.0404(7) 0.0412(8) 0.0145(6) -0.0292(6) -0.0159(6)
F22 0.0533(8) 0.0358(7) 0.0510(9) 0.0151(6) -0.0214(7) -0.0208(6)
F23 0.0380(8) 0.0596(10) 0.0671(11) 0.0206(8) -0.0092(7) -0.0208(7)
F24 0.0811(11) 0.0474(8) 0.0308(7) 0.0009(6) -0.0247(7) -0.0096(8)

loop_
_atom_type_symbol
_atom_type_description
_atom_type_scat_dispersion_real
_atom_type_scat_dispersion_imag
_atom_type_scat_source
C C 0.0033 0.0016 'International Tables Vol C Tables 4.2.6.8 and 6.1.1.4'
H H 0.0000 0.0000 'International Tables Vol C Tables 4.2.6.8 and 6.1.1.4'
B B 0.0013 0.0007 'International Tables Vol C Tables 4.2.6.8 and 6.1.1.4'
N N 0.0061 0.0033 'International Tables Vol C Tables 4.2.6.8 and 6.1.1.4'
O O 0.0106 0.0060 'International Tables Vol C Tables 4.2.6.8 and 6.1.1.4'
F F 0.0171 0.0103 'International Tables Vol C Tables 4.2.6.8 and 6.1.1.4'
Cu Cu 0.3201 1.2651 'International Tables Vol C Tables 4.2.6.8 and 6.1.1.4'

loop_
_geom_angle_atom_site_label_1
_geom_angle_atom_site_label_2
_geom_angle_atom_site_label_3
_geom_angle
_geom_angle_site_symmetry_1
_geom_angle_site_symmetry_3
_geom_angle_publ_flag
N2 Cu1 N50 165.93(7) . . y
N2 Cu1 N3 81.82(7) . . y
N50 Cu1 N3 97.39(7) . . y
N2 Cu1 N1 81.08(6) . . y
N50 Cu1 N1 98.90(7) . . y
N3 Cu1 N1 162.85(6) . . y
N2 Cu1 O2 106.16(6) . 2_776 y
N50 Cu1 O2 87.91(6) . 2_776 y
N3 Cu1 O2 93.70(6) . 2_776 y
N1 Cu1 O2 92.22(6) . 2_776 y
N1 C1 C2 120.49(18) . . ?
N4 C2 C1 122.22(18) . . ?
N4 C3 C4 122.28(17) . . ?
N4 C3 C15 115.09(16) . . ?
C4 C3 C15 122.59(16) . . ?
N1 C4 C3 119.84(17) . . ?
N1 C4 C5 114.83(16) . . ?
C3 C4 C5 125.28(16) . . ?
C1 N1 C4 118.51(16) . . ?
C1 N1 Cu1 129.19(13) . . ?
C4 N1 Cu1 112.03(12) . . ?
C2 N4 C3 116.63(17) . . ?
O1 C5 N2 127.17(17) . . ?
O1 C5 C4 121.03(16) . . ?
N2 C5 C4 111.74(15) . . ?
N2 C6 C7 107.91(15) . . ?
N3 C7 C8 121.27(18) . . ?
N3 C7 C6 116.55(17) . . ?
C8 C7 C6 122.17(18) . . ?
C9 C8 C7 119.3(2) . . ?
C8 C9 C10 119.1(2) . . ?
C11 C10 C9 119.2(2) . . ?
N3 C11 C10 122.1(2) . . ?
C5 N2 C6 120.61(15) . . ?
C5 N2 Cu1 120.08(13) . . ?
C6 N2 Cu1 118.96(12) . . ?
C7 N3 C11 119.07(18) . . ?
C7 N3 Cu1 114.64(13) . . ?
C11 N3 Cu1 126.26(14) . . ?
O2 C15 N5 122.78(18) . . ?
O2 C15 C3 121.57(17) . . ?
N5 C15 C3 115.62(16) . . ?
N5 C16 C17 113.49(17) . . ?
N6 C17 C18 117.9(2) . . ?
N6 C17 C16 119.39(17) . . ?
C18 C17 C16 122.7(2) . . ?
C17 C18 C19 119.7(2) . . ?
C20 C19 C18 120.6(2) . . ?
C21 C20 C19 118.3(2) . . ?
N6 C21 C20 119.8(2) . . ?
C15 N5 C16 121.94(17) . . ?
C21 N6 C17 123.62(19) . . ?
C15 O2 Cu1 137.17(13) . 2_776 y
C50 N50 Cu1 173.84(17) . . ?
N50 C50 C51 179.5(2) . . ?
F13 B1 F12 110.76(18) . . ?
F13 B1 F14 110.38(19) . . ?
F12 B1 F14 110.30(19) . . ?
F13 B1 F11 108.58(18) . . ?
F12 B1 F11 107.65(18) . . ?
F14 B1 F11 109.08(18) . . ?
F22 B2 F24 111.30(18) . . ?
F22 B2 F21 111.78(18) . . ?
F24 B2 F21 109.65(19) . . ?
F22 B2 F23 108.07(19) . . ?
F24 B2 F23 107.70(19) . . ?
F21 B2 F23 108.18(18) . . ?

loop_
_geom_bond_atom_site_label_1
_geom_bond_atom_site_label_2
_geom_bond_distance
_geom_bond_site_symmetry_2
_geom_bond_publ_flag
Cu1 N2 1.9126(16) . y
Cu1 N50 1.9790(17) . y
Cu1 N3 2.0165(16) . y
Cu1 N1 2.0442(16) . y
Cu1 O2 2.2703(14) 2_776 y
C1 N1 1.333(2) . ?
C1 C2 1.405(3) . ?
C2 N4 1.334(3) . ?
C3 N4 1.354(2) . ?
C3 C4 1.391(3) . ?
C3 C15 1.520(3) . ?
C4 N1 1.361(2) . ?
C4 C5 1.514(2) . ?
C5 O1 1.253(2) . ?
C5 N2 1.316(2) . ?
C6 N2 1.456(2) . ?
C6 C7 1.515(3) . ?
C7 N3 1.353(3) . ?
C7 C8 1.397(3) . ?
C8 C9 1.386(3) . ?
C9 C10 1.392(3) . ?
C10 C11 1.378(3) . ?
C11 N3 1.356(3) . ?
C15 O2 1.233(2) . ?
C15 N5 1.341(3) . ?
C16 N5 1.462(2) . ?
C16 C17 1.512(3) . ?
C17 N6 1.352(3) . ?
C17 C18 1.386(3) . ?
C18 C19 1.392(3) . ?
C19 C20 1.385(4) . ?
C20 C21 1.381(3) . ?
C21 N6 1.347(3) . ?
O2 Cu1 2.2703(14) 2_776 ?
N50 C50 1.145(3) . ?
C50 C51 1.458(3) . ?
B1 F13 1.381(3) . ?
B1 F12 1.387(3) . ?
B1 F14 1.391(3) . ?
B1 F11 1.420(3) . ?
B2 F22 1.386(3) . ?
B2 F24 1.389(3) . ?
B2 F21 1.389(3) . ?
B2 F23 1.401(3) . ?

loop_
_geom_torsion_atom_site_label_1
_geom_torsion_atom_site_label_2
_geom_torsion_atom_site_label_3
_geom_torsion_atom_site_label_4
_geom_torsion
_geom_torsion_site_symmetry_1
_geom_torsion_site_symmetry_2
_geom_torsion_site_symmetry_3
_geom_torsion_site_symmetry_4
_geom_torsion_publ_flag
N1 C1 C2 N4 0.7(3) . . . . ?
N4 C3 C4 N1 1.6(3) . . . . ?
C15 C3 C4 N1 179.32(16) . . . . ?
N4 C3 C4 C5 -175.63(17) . . . . ?
C15 C3 C4 C5 2.1(3) . . . . ?
C2 C1 N1 C4 -0.7(3) . . . . ?
C2 C1 N1 Cu1 172.89(14) . . . . ?
C3 C4 N1 C1 -0.4(2) . . . . ?
C5 C4 N1 C1 177.10(16) . . . . ?
C3 C4 N1 Cu1 -174.99(13) . . . . ?
C5 C4 N1 Cu1 2.47(18) . . . . ?
N2 Cu1 N1 C1 -177.66(17) . . . . ?
N50 Cu1 N1 C1 16.59(17) . . . . ?
N3 Cu1 N1 C1 178.18(19) . . . . ?
O2 Cu1 N1 C1 -71.65(16) 2_776 . . . ?
N2 Cu1 N1 C4 -3.75(12) . . . . ?
N50 Cu1 N1 C4 -169.50(12) . . . . ?
N3 Cu1 N1 C4 -7.9(3) . . . . ?
O2 Cu1 N1 C4 102.27(12) 2_776 . . . ?
C1 C2 N4 C3 0.5(3) . . . . ?
C4 C3 N4 C2 -1.6(3) . . . . ?
C15 C3 N4 C2 -179.49(16) . . . . ?
N1 C4 C5 O1 -176.49(16) . . . . ?
C3 C4 C5 O1 0.8(3) . . . . ?
N1 C4 C5 N2 1.1(2) . . . . ?
C3 C4 C5 N2 178.39(17) . . . . ?
N2 C6 C7 N3 -2.3(2) . . . . ?
N2 C6 C7 C8 178.70(17) . . . . ?
N3 C7 C8 C9 -0.6(3) . . . . ?
C6 C7 C8 C9 178.41(18) . . . . ?
C7 C8 C9 C10 0.0(3) . . . . ?
C8 C9 C10 C11 0.2(3) . . . . ?
C9 C10 C11 N3 0.2(3) . . . . ?
O1 C5 N2 C6 -0.3(3) . . . . ?
C4 C5 N2 C6 -177.74(15) . . . . ?
O1 C5 N2 Cu1 172.78(15) . . . . ?
C4 C5 N2 Cu1 -4.6(2) . . . . ?
C7 C6 N2 C5 177.02(16) . . . . ?
C7 C6 N2 Cu1 3.82(19) . . . . ?
N50 Cu1 N2 C5 95.8(3) . . . . ?
N3 Cu1 N2 C5 -176.42(15) . . . . ?
N1 Cu1 N2 C5 4.81(14) . . . . ?
O2 Cu1 N2 C5 -84.92(15) 2_776 . . . ?
N50 Cu1 N2 C6 -90.9(3) . . . . ?
N3 Cu1 N2 C6 -3.19(13) . . . . ?
N1 Cu1 N2 C6 178.05(14) . . . . ?
O2 Cu1 N2 C6 88.32(14) 2_776 . . . ?
C8 C7 N3 C11 0.9(3) . . . . ?
C6 C7 N3 C11 -178.13(17) . . . . ?
C8 C7 N3 Cu1 179.01(14) . . . . ?
C6 C7 N3 Cu1 0.0(2) . . . . ?
C10 C11 N3 C7 -0.7(3) . . . . ?
C10 C11 N3 Cu1 -178.57(15) . . . . ?
N2 Cu1 N3 C7 1.69(13) . . . . ?
N50 Cu1 N3 C7 167.51(13) . . . . ?
N1 Cu1 N3 C7 5.8(3) . . . . ?
O2 Cu1 N3 C7 -104.12(13) 2_776 . . . ?
N2 Cu1 N3 C11 179.65(17) . . . . ?
N50 Cu1 N3 C11 -14.53(17) . . . . ?
N1 Cu1 N3 C11 -176.20(19) . . . . ?
O2 Cu1 N3 C11 73.84(16) 2_776 . . . ?
N4 C3 C15 O2 80.9(2) . . . . ?
C4 C3 C15 O2 -97.0(2) . . . . ?
N4 C3 C15 N5 -97.2(2) . . . . ?
C4 C3 C15 N5 84.9(2) . . . . ?
N5 C16 C17 N6 -26.5(3) . . . . ?
N5 C16 C17 C18 154.85(19) . . . . ?
N6 C17 C18 C19 0.3(3) . . . . ?
C16 C17 C18 C19 178.95(19) . . . . ?
C17 C18 C19 C20 -0.1(3) . . . . ?
C18 C19 C20 C21 -0.8(3) . . . . ?
C19 C20 C21 N6 1.4(3) . . . . ?
O2 C15 N5 C16 2.2(3) . . . . ?
C3 C15 N5 C16 -179.73(17) . . . . ?
C17 C16 N5 C15 99.6(2) . . . . ?
C20 C21 N6 C17 -1.2(3) . . . . ?
C18 C17 N6 C21 0.3(3) . . . . ?
C16 C17 N6 C21 -178.38(19) . . . . ?
N5 C15 O2 Cu1 176.85(14) . . . 2_776 ?
C3 C15 O2 Cu1 -1.1(3) . . . 2_776 ?
N2 Cu1 N50 C50 130.0(14) . . . . ?
N3 Cu1 N50 C50 44.2(15) . . . . ?
N1 Cu1 N50 C50 -141.2(15) . . . . ?
O2 Cu1 N50 C50 -49.3(15) 2_776 . . . ?
